data_2212129
loop_
_publ_author_name
'Chun-Yang Zheng'
'Ling Fan'
'Dunjia Wang'

_publ_section_title
;
 1-(2-Furyl)-3-hydroxy-3-(4-phenylphenyl)prop-2-en-1-one
;
_journal_coeditor_code CV2181
_journal_issue 2
_journal_name_full 'Acta Crystallographica Section E'
_journal_page_first o966
_journal_page_last o967
_journal_paper_doi 10.1107/S1600536807003418
_journal_volume 63
_journal_year 2007
_chemical_formula_iupac 'C19 H14 O3'
_chemical_formula_moiety 'C19 H14 O3'
_chemical_formula_sum 'C19 H14 O3'
_chemical_formula_weight 290.30
_chemical_melting_point 318
_chemical_name_systematic
;
1-(2-Furyl)-3-hydroxy-3-(4-phenylphenyl)prop-2-en-1-one
;
_space_group_IT_number 2
_symmetry_cell_setting triclinic
_symmetry_space_group_name_Hall '-P 1'
_symmetry_space_group_name_H-M 'P -1'
_atom_sites_solution_hydrogens geom
_atom_sites_solution_primary direct
_atom_sites_solution_secondary difmap
_audit_creation_method SHELXL-97
_cell_angle_alpha 90.113(2)
_cell_angle_beta 100.547(3)
_cell_angle_gamma 116.292(3)
_cell_formula_units_Z 4
_cell_length_a 9.9489(10)
_cell_length_b 10.4042(11)
_cell_length_c 16.1706(17)
_cell_measurement_reflns_used 3694
_cell_measurement_temperature 297(2)
_cell_measurement_theta_max 27.68
_cell_measurement_theta_min 2.33
_cell_volume 1468.7(3)
_computing_cell_refinement SMART
_computing_data_collection 'SMART (Bruker, 1997)'
_computing_data_reduction 'SAINT (Bruker, 1999)'
_computing_molecular_graphics 'SHELXTL (Bruker, 2001)'
_computing_publication_material SHELXTL
_computing_structure_refinement 'SHELXL97 (Sheldrick, 1997)'
_computing_structure_solution 'SHELXS97 (Sheldrick, 1997)'
_diffrn_ambient_temperature 297(2)
_diffrn_detector_area_resol_mean 0
_diffrn_measured_fraction_theta_full 0.981
_diffrn_measured_fraction_theta_max 0.981
_diffrn_measurement_device_type 'Bruker SMART CCD area-detector'
_diffrn_measurement_method '\f and \w'
_diffrn_radiation_monochromator graphite
_diffrn_radiation_source 'fine-focus sealed tube'
_diffrn_radiation_type MoK\a
_diffrn_radiation_wavelength 0.71073
_diffrn_reflns_av_R_equivalents 0.0221
_diffrn_reflns_av_sigmaI/netI 0.0378
_diffrn_reflns_limit_h_max 11
_diffrn_reflns_limit_h_min -12
_diffrn_reflns_limit_k_max 13
_diffrn_reflns_limit_k_min -12
_diffrn_reflns_limit_l_max 20
_diffrn_reflns_limit_l_min -14
_diffrn_reflns_number 9454
_diffrn_reflns_theta_full 26.50
_diffrn_reflns_theta_max 26.50
_diffrn_reflns_theta_min 2.33
_diffrn_standards_decay_% 0
_diffrn_standards_interval_count 0
_diffrn_standards_interval_time 0
_diffrn_standards_number 0
_exptl_absorpt_coefficient_mu 0.088
_exptl_absorpt_correction_T_max 0.9940
_exptl_absorpt_correction_T_min 0.9826
_exptl_absorpt_correction_type multi-scan
_exptl_absorpt_process_details '(SADABS; Sheldrick, 1996)'
_exptl_crystal_colour yellow
_exptl_crystal_density_diffrn 1.313
_exptl_crystal_density_method 'not measured'
_exptl_crystal_description plate
_exptl_crystal_F_000 608
_exptl_crystal_size_max 0.30
_exptl_crystal_size_mid 0.10
_exptl_crystal_size_min 0.06
_refine_diff_density_max 0.169
_refine_diff_density_min -0.302
_refine_ls_extinction_method none
_refine_ls_goodness_of_fit_ref 1.072
_refine_ls_hydrogen_treatment mixed
_refine_ls_matrix_type full
_refine_ls_number_parameters 403
_refine_ls_number_reflns 5972
_refine_ls_number_restraints 2
_refine_ls_restrained_S_all 1.072
_refine_ls_R_factor_all 0.0698
_refine_ls_R_factor_gt 0.0578
_refine_ls_shift/su_max 0.000
_refine_ls_shift/su_mean 0.000
_refine_ls_structure_factor_coef Fsqd
_refine_ls_weighting_details 'calc w=1/[\s^2^(Fo^2^)+(0.0798P)^2^+0.2029P] where P=(Fo^2^+2Fc^2^)/3'
_refine_ls_weighting_scheme calc
_refine_ls_wR_factor_gt 0.1474
_refine_ls_wR_factor_ref 0.1578
_reflns_number_gt 4868
_reflns_number_total 5972
_reflns_threshold_expression I>2\s(I)
_cod_data_source_file cv2181.cif
_cod_data_source_block I
_cod_depositor_comments
;
The following automatic conversions were performed:
'_symmetry_cell_setting' value 'Triclinic' changed to 'triclinic'
according to '/home/saulius/struct/CIF-dictionaries/cif_core.dic'
dictionary named 'cif_core.dic' version 2.4.1 from 2010-06-29.

Automatic conversion script
Id: cif_fix_enum 1527 2010-12-29 10:47:43Z saulius 

The following automatic conversions were performed:

'_symmetry_cell_setting' value 'Triclinic' changed to 'triclinic'
according to /home/saulius/struct/CIF-dictionaries/cif_core.dic
dictionary named 'cif_core.dic' version 2.4.1 from 2010-06-29.

Automatic conversion script
Id: cif_fix_values 1715 2011-07-08 13:25:40Z adriana 
;
_cod_database_code 2212129
_cod_database_fobs_code 2212129

loop_
_symmetry_equiv_pos_as_xyz
'x, y, z'
'-x, -y, -z'

loop_
_atom_site_type_symbol
_atom_site_label
_atom_site_fract_x
_atom_site_fract_y
_atom_site_fract_z
_atom_site_U_iso_or_equiv
_atom_site_adp_type
_atom_site_calc_flag
_atom_site_refinement_flags
_atom_site_occupancy
C C1 0.3929(2) 0.8063(2) -0.03002(13) 0.0520(5) Uani d . 1
H H1 0.4669 0.7920 0.0074 0.062 Uiso calc R 1
C C2 0.4225(2) 0.8563(2) -0.10648(14) 0.0614(5) Uani d . 1
H H2 0.5154 0.8743 -0.1205 0.074 Uiso calc R 1
C C3 0.3156(2) 0.8799(2) -0.16252(13) 0.0566(5) Uani d . 1
H H3 0.3359 0.9142 -0.2142 0.068 Uiso calc R 1
C C4 0.1787(2) 0.8523(2) -0.14120(12) 0.0562(5) Uani d . 1
H H4 0.1060 0.8684 -0.1787 0.067 Uiso calc R 1
C C5 0.1478(2) 0.8011(2) -0.06485(11) 0.0481(4) Uani d . 1
H H5 0.0541 0.7825 -0.0516 0.058 Uiso calc R 1
C C6 0.25465(18) 0.77676(17) -0.00733(11) 0.0405(4) Uani d . 1
C C7 0.22091(19) 0.71803(17) 0.07418(11) 0.0400(4) Uani d . 1
C C8 0.07056(19) 0.6307(2) 0.08275(11) 0.0461(4) Uani d . 1
H H8 -0.0097 0.6136 0.0375 0.055 Uiso calc R 1
C C9 0.0385(2) 0.5695(2) 0.15644(11) 0.0469(4) Uani d . 1
H H9 -0.0628 0.5113 0.1599 0.056 Uiso calc R 1
C C10 0.15506(19) 0.59325(18) 0.22589(11) 0.0423(4) Uani d . 1
C C11 0.3053(2) 0.6827(2) 0.21854(11) 0.0476(4) Uani d . 1
H H11 0.3853 0.7013 0.2642 0.057 Uiso calc R 1
C C12 0.3368(2) 0.7438(2) 0.14472(12) 0.0473(4) Uani d . 1
H H12 0.4379 0.8038 0.1417 0.057 Uiso calc R 1
C C13 0.1231(2) 0.52574(19) 0.30468(11) 0.0450(4) Uani d . 1
C C14 -0.0197(2) 0.4557(2) 0.32226(12) 0.0486(4) Uani d . 1
H H14 -0.1037 0.4512 0.2836 0.058 Uiso calc R 1
C C15 -0.0423(2) 0.3895(2) 0.39858(12) 0.0484(4) Uani d . 1
C C16 -0.1983(2) 0.3117(2) 0.41233(11) 0.0495(4) Uani d . 1
C C17 -0.3370(2) 0.2820(2) 0.36566(13) 0.0601(5) Uani d . 1
H H17 -0.3570 0.3098 0.3120 0.072 Uiso calc R 1
C C18 -0.4465(3) 0.2006(3) 0.41333(15) 0.0727(6) Uani d . 1
H H18 -0.5523 0.1635 0.3974 0.087 Uiso calc R 1
C C19 -0.3668(3) 0.1878(3) 0.48573(15) 0.0753(7) Uani d . 1
H H19 -0.4105 0.1394 0.5295 0.090 Uiso calc R 1
C C20 0.1384(2) 0.1539(2) 0.31490(11) 0.0496(4) Uani d . 1
H H20 0.1451 0.2453 0.3087 0.060 Uiso calc R 1
C C21 0.0986(2) 0.0883(2) 0.38649(12) 0.0577(5) Uani d . 1
H H21 0.0785 0.1357 0.4278 0.069 Uiso calc R 1
C C22 0.0884(3) -0.0459(2) 0.39741(12) 0.0608(5) Uani d . 1
H H22 0.0618 -0.0897 0.4460 0.073 Uiso calc R 1
C C23 0.1177(3) -0.1152(2) 0.33596(13) 0.0634(6) Uani d . 1
H H23 0.1103 -0.2066 0.3428 0.076 Uiso calc R 1
C C24 0.1581(2) -0.0497(2) 0.26381(12) 0.0541(5) Uani d . 1
H H24 0.1785 -0.0975 0.2228 0.065 Uiso calc R 1
C C25 0.16859(18) 0.08609(19) 0.25186(10) 0.0407(4) Uani d . 1
C C26 0.20649(18) 0.15531(18) 0.17357(10) 0.0385(4) Uani d . 1
C C27 0.2739(2) 0.3045(2) 0.17195(11) 0.0481(4) Uani d . 1
H H27 0.3005 0.3627 0.2218 0.058 Uiso calc R 1
C C28 0.3020(2) 0.36777(19) 0.09802(11) 0.0471(4) Uani d . 1
H H28 0.3454 0.4675 0.0987 0.057 Uiso calc R 1
C C29 0.26640(17) 0.28461(18) 0.02271(10) 0.0391(4) Uani d . 1
C C30 0.2015(2) 0.13567(19) 0.02409(11) 0.0440(4) Uani d . 1
H H30 0.1781 0.0779 -0.0255 0.053 Uiso calc R 1
C C31 0.1716(2) 0.07266(19) 0.09746(10) 0.0438(4) Uani d . 1
H H31 0.1270 -0.0272 0.0964 0.053 Uiso calc R 1
C C32 0.29240(18) 0.35407(19) -0.05611(11) 0.0416(4) Uani d . 1
C C33 0.2836(2) 0.2852(2) -0.13130(11) 0.0467(4) Uani d . 1
H H33 0.2616 0.1884 -0.1342 0.056 Uiso calc R 1
C C34 0.30756(19) 0.3605(2) -0.20382(11) 0.0482(4) Uani d . 1
C C35 0.3099(2) 0.2919(2) -0.28171(11) 0.0532(5) Uani d . 1
C C36 0.3363(3) 0.3415(3) -0.35672(13) 0.0730(7) Uani d . 1
H H36 0.3542 0.4327 -0.3725 0.088 Uiso calc R 1
C C37 0.3317(3) 0.2285(4) -0.40648(15) 0.0856(8) Uani d . 1
H H37 0.3463 0.2307 -0.4617 0.103 Uiso calc R 1
C C38 0.3029(3) 0.1187(3) -0.36054(15) 0.0801(7) Uani d . 1
H H38 0.2936 0.0299 -0.3790 0.096 Uiso calc R 1
O O1 0.24502(16) 0.53698(17) 0.35901(9) 0.0629(4) Uani d D 1
H H1A 0.207(3) 0.492(3) 0.4002(12) 0.094 Uiso d D 1
O O2 0.06794(16) 0.39441(16) 0.45385(9) 0.0618(4) Uani d . 1
O O3 -0.21468(17) 0.25387(16) 0.48781(9) 0.0652(4) Uani d . 1
O O4 0.32615(16) 0.49128(14) -0.05001(8) 0.0548(3) Uani d D 1
H H4A 0.337(3) 0.516(3) -0.1007(9) 0.082 Uiso d D 1
O O5 0.33190(16) 0.49142(16) -0.20409(8) 0.0606(4) Uani d . 1
O O6 0.28868(17) 0.15240(17) -0.28267(9) 0.0661(4) Uani d . 1

loop_
_atom_site_aniso_label
_atom_site_aniso_U_11
_atom_site_aniso_U_22
_atom_site_aniso_U_33
_atom_site_aniso_U_12
_atom_site_aniso_U_13
_atom_site_aniso_U_23
C1 0.0461(10) 0.0573(12) 0.0588(12) 0.0283(9) 0.0123(8) 0.0115(9)
C2 0.0562(12) 0.0715(14) 0.0671(13) 0.0329(11) 0.0267(10) 0.0180(11)
C3 0.0662(13) 0.0578(12) 0.0484(11) 0.0285(10) 0.0166(9) 0.0083(9)
C4 0.0601(12) 0.0636(13) 0.0473(11) 0.0327(10) 0.0041(9) 0.0048(9)
C5 0.0431(9) 0.0524(11) 0.0504(10) 0.0239(8) 0.0072(8) 0.0006(8)
C6 0.0406(9) 0.0320(8) 0.0474(9) 0.0155(7) 0.0084(7) -0.0007(7)
C7 0.0420(9) 0.0338(8) 0.0458(9) 0.0190(7) 0.0080(7) -0.0011(7)
C8 0.0398(9) 0.0515(10) 0.0439(10) 0.0200(8) 0.0030(7) -0.0017(8)
C9 0.0390(9) 0.0485(10) 0.0482(10) 0.0152(8) 0.0094(7) 0.0005(8)
C10 0.0462(9) 0.0387(9) 0.0449(9) 0.0221(8) 0.0081(7) 0.0001(7)
C11 0.0405(9) 0.0509(10) 0.0478(10) 0.0204(8) 0.0012(7) 0.0021(8)
C12 0.0362(9) 0.0472(10) 0.0542(11) 0.0156(8) 0.0077(8) 0.0057(8)
C13 0.0506(10) 0.0416(9) 0.0439(10) 0.0240(8) 0.0038(8) -0.0006(7)
C14 0.0498(10) 0.0491(10) 0.0468(10) 0.0231(8) 0.0075(8) 0.0088(8)
C15 0.0591(11) 0.0427(10) 0.0457(10) 0.0262(9) 0.0077(8) 0.0031(8)
C16 0.0638(11) 0.0434(10) 0.0419(10) 0.0240(9) 0.0131(8) 0.0096(8)
C17 0.0633(12) 0.0674(13) 0.0470(11) 0.0276(10) 0.0096(9) 0.0100(9)
C18 0.0602(13) 0.0815(16) 0.0647(14) 0.0207(12) 0.0152(11) 0.0111(12)
C19 0.0711(15) 0.0760(16) 0.0646(15) 0.0164(12) 0.0255(12) 0.0216(12)
C20 0.0601(11) 0.0555(11) 0.0411(9) 0.0347(9) 0.0060(8) 0.0019(8)
C21 0.0702(13) 0.0779(14) 0.0393(10) 0.0442(11) 0.0161(9) 0.0062(9)
C22 0.0713(13) 0.0749(15) 0.0418(11) 0.0363(11) 0.0157(9) 0.0172(10)
C23 0.0862(15) 0.0570(12) 0.0513(12) 0.0363(11) 0.0138(10) 0.0121(9)
C24 0.0750(13) 0.0546(11) 0.0422(10) 0.0377(10) 0.0119(9) 0.0041(8)
C25 0.0408(9) 0.0479(10) 0.0346(8) 0.0229(8) 0.0027(7) 0.0007(7)
C26 0.0359(8) 0.0449(9) 0.0372(9) 0.0220(7) 0.0038(6) 0.0008(7)
C27 0.0561(10) 0.0441(10) 0.0380(9) 0.0192(8) 0.0049(8) -0.0055(7)
C28 0.0520(10) 0.0365(9) 0.0475(10) 0.0158(8) 0.0092(8) 0.0000(7)
C29 0.0336(8) 0.0457(9) 0.0394(9) 0.0197(7) 0.0060(6) 0.0033(7)
C30 0.0513(10) 0.0430(9) 0.0373(9) 0.0213(8) 0.0079(7) -0.0029(7)
C31 0.0504(10) 0.0376(9) 0.0417(9) 0.0187(8) 0.0085(7) 0.0006(7)
C32 0.0349(8) 0.0436(9) 0.0461(10) 0.0185(7) 0.0058(7) 0.0056(7)
C33 0.0486(10) 0.0519(10) 0.0410(9) 0.0242(8) 0.0086(7) 0.0061(8)
C34 0.0362(9) 0.0608(12) 0.0439(10) 0.0201(8) 0.0040(7) 0.0075(8)
C35 0.0441(10) 0.0710(13) 0.0417(10) 0.0252(9) 0.0040(8) 0.0078(9)
C36 0.0769(15) 0.0976(19) 0.0470(12) 0.0401(14) 0.0165(11) 0.0185(12)
C37 0.0785(16) 0.135(3) 0.0398(12) 0.0448(17) 0.0133(11) -0.0022(14)
C38 0.0813(16) 0.099(2) 0.0545(14) 0.0381(15) 0.0096(12) -0.0180(13)
O1 0.0525(8) 0.0792(10) 0.0540(9) 0.0294(7) 0.0052(6) 0.0134(7)
O2 0.0649(9) 0.0705(9) 0.0527(8) 0.0351(7) 0.0062(7) 0.0147(7)
O3 0.0687(9) 0.0684(9) 0.0517(8) 0.0246(8) 0.0131(7) 0.0225(7)
O4 0.0681(9) 0.0460(8) 0.0513(8) 0.0256(6) 0.0153(7) 0.0100(6)
O5 0.0682(9) 0.0621(9) 0.0538(8) 0.0310(7) 0.0133(7) 0.0175(7)
O6 0.0721(9) 0.0735(10) 0.0504(8) 0.0318(8) 0.0097(7) -0.0023(7)

loop_
_atom_type_symbol
_atom_type_description
_atom_type_scat_dispersion_real
_atom_type_scat_dispersion_imag
_atom_type_scat_source
C C 0.0033 0.0016 'International Tables Vol C Tables 4.2.6.8 and 6.1.1.4'
H H 0.0000 0.0000 'International Tables Vol C Tables 4.2.6.8 and 6.1.1.4'
O O 0.0106 0.0060 'International Tables Vol C Tables 4.2.6.8 and 6.1.1.4'

loop_
_geom_angle_atom_site_label_1
_geom_angle_atom_site_label_2
_geom_angle_atom_site_label_3
_geom_angle
C2 C1 C6 121.38(18)
C2 C1 H1 119.3
C6 C1 H1 119.3
C1 C2 C3 120.48(18)
C1 C2 H2 119.8
C3 C2 H2 119.8
C4 C3 C2 119.13(18)
C4 C3 H3 120.4
C2 C3 H3 120.4
C3 C4 C5 120.71(18)
C3 C4 H4 119.6
C5 C4 H4 119.6
C4 C5 C6 120.93(17)
C4 C5 H5 119.5
C6 C5 H5 119.5
C1 C6 C5 117.37(17)
C1 C6 C7 121.25(16)
C5 C6 C7 121.36(15)
C12 C7 C8 116.94(16)
C12 C7 C6 121.97(15)
C8 C7 C6 121.07(15)
C9 C8 C7 121.61(16)
C9 C8 H8 119.2
C7 C8 H8 119.2
C8 C9 C10 121.04(16)
C8 C9 H9 119.5
C10 C9 H9 119.5
C9 C10 C11 117.76(16)
C9 C10 C13 121.78(16)
C11 C10 C13 120.46(16)
C12 C11 C10 120.97(16)
C12 C11 H11 119.5
C10 C11 H11 119.5
C11 C12 C7 121.64(16)
C11 C12 H12 119.2
C7 C12 H12 119.2
O1 C13 C14 121.00(17)
O1 C13 C10 114.75(16)
C14 C13 C10 124.25(16)
C13 C14 C15 121.10(17)
C13 C14 H14 119.4
C15 C14 H14 119.4
O2 C15 C14 122.04(18)
O2 C15 C16 119.46(17)
C14 C15 C16 118.50(17)
C17 C16 O3 109.52(17)
C17 C16 C15 133.80(18)
O3 C16 C15 116.68(16)
C16 C17 C18 107.16(19)
C16 C17 H17 126.4
C18 C17 H17 126.4
C19 C18 C17 105.7(2)
C19 C18 H18 127.1
C17 C18 H18 127.1
C18 C19 O3 111.70(19)
C18 C19 H19 124.2
O3 C19 H19 124.2
C21 C20 C25 121.16(19)
C21 C20 H20 119.4
C25 C20 H20 119.4
C22 C21 C20 120.63(18)
C22 C21 H21 119.7
C20 C21 H21 119.7
C21 C22 C23 119.29(18)
C21 C22 H22 120.4
C23 C22 H22 120.4
C22 C23 C24 120.4(2)
C22 C23 H23 119.8
C24 C23 H23 119.8
C23 C24 C25 120.87(18)
C23 C24 H24 119.6
C25 C24 H24 119.6
C24 C25 C20 117.62(17)
C24 C25 C26 121.44(15)
C20 C25 C26 120.92(16)
C27 C26 C31 117.14(15)
C27 C26 C25 121.85(15)
C31 C26 C25 120.98(15)
C28 C27 C26 121.48(16)
C28 C27 H27 119.3
C26 C27 H27 119.3
C27 C28 C29 120.88(16)
C27 C28 H28 119.6
C29 C28 H28 119.6
C28 C29 C30 117.98(15)
C28 C29 C32 120.01(16)
C30 C29 C32 121.98(15)
C31 C30 C29 121.11(16)
C31 C30 H30 119.4
C29 C30 H30 119.4
C30 C31 C26 121.39(16)
C30 C31 H31 119.3
C26 C31 H31 119.3
O4 C32 C33 120.94(16)
O4 C32 C29 114.39(15)
C33 C32 C29 124.67(16)
C32 C33 C34 120.42(18)
C32 C33 H33 119.8
C34 C33 H33 119.8
O5 C34 C33 122.23(17)
O5 C34 C35 116.91(17)
C33 C34 C35 120.84(18)
C36 C35 O6 109.6(2)
C36 C35 C34 132.0(2)
O6 C35 C34 118.32(17)
C35 C36 C37 106.4(2)
C35 C36 H36 126.8
C37 C36 H36 126.8
C38 C37 C36 107.3(2)
C38 C37 H37 126.3
C36 C37 H37 126.3
C37 C38 O6 110.9(2)
C37 C38 H38 124.5
O6 C38 H38 124.5
C13 O1 H1A 103.1(19)
C19 O3 C16 105.89(16)
C32 O4 H4A 103.5(17)
C38 O6 C35 105.78(19)

loop_
_geom_bond_atom_site_label_1
_geom_bond_atom_site_label_2
_geom_bond_distance
C1 C2 1.373(3)
C1 C6 1.390(2)
C1 H1 0.9300
C2 C3 1.375(3)
C2 H2 0.9300
C3 C4 1.372(3)
C3 H3 0.9300
C4 C5 1.378(3)
C4 H4 0.9300
C5 C6 1.392(2)
C5 H5 0.9300
C6 C7 1.486(2)
C7 C12 1.395(2)
C7 C8 1.398(2)
C8 C9 1.375(2)
C8 H8 0.9300
C9 C10 1.391(2)
C9 H9 0.9300
C10 C11 1.396(2)
C10 C13 1.474(2)
C11 C12 1.375(2)
C11 H11 0.9300
C12 H12 0.9300
C13 O1 1.320(2)
C13 C14 1.364(3)
C14 C15 1.420(3)
C14 H14 0.9300
C15 O2 1.263(2)
C15 C16 1.458(3)
C16 C17 1.345(3)
C16 O3 1.367(2)
C17 C18 1.411(3)
C17 H17 0.9300
C18 C19 1.330(3)
C18 H18 0.9300
C19 O3 1.351(3)
C19 H19 0.9300
C20 C21 1.376(3)
C20 C25 1.387(2)
C20 H20 0.9300
C21 C22 1.369(3)
C21 H21 0.9300
C22 C23 1.371(3)
C22 H22 0.9300
C23 C24 1.385(3)
C23 H23 0.9300
C24 C25 1.387(3)
C24 H24 0.9300
C25 C26 1.484(2)
C26 C27 1.394(2)
C26 C31 1.396(2)
C27 C28 1.380(2)
C27 H27 0.9300
C28 C29 1.387(2)
C28 H28 0.9300
C29 C30 1.392(2)
C29 C32 1.474(2)
C30 C31 1.373(2)
C30 H30 0.9300
C31 H31 0.9300
C32 O4 1.313(2)
C32 C33 1.379(2)
C33 C34 1.410(2)
C33 H33 0.9300
C34 O5 1.274(2)
C34 C35 1.455(3)
C35 C36 1.344(3)
C35 O6 1.371(3)
C36 C37 1.403(4)
C36 H36 0.9300
C37 C38 1.315(4)
C37 H37 0.9300
C38 O6 1.355(3)
C38 H38 0.9300
O1 H1A 0.860(10)
O4 H4A 0.870(10)

loop_
_geom_hbond_atom_site_label_D
_geom_hbond_atom_site_label_H
_geom_hbond_atom_site_label_A
_geom_hbond_distance_DH
_geom_hbond_distance_HA
_geom_hbond_distance_DA
_geom_hbond_angle_DHA
O4 H4A O5 0.870(10) 1.68(2) 2.5026(19) 157(3)
O1 H1A O2 0.860(10) 1.70(2) 2.518(2) 157(3)

loop_
_geom_torsion_atom_site_label_1
_geom_torsion_atom_site_label_2
_geom_torsion_atom_site_label_3
_geom_torsion_atom_site_label_4
_geom_torsion
C6 C1 C2 C3 0.7(3)
C1 C2 C3 C4 -0.3(3)
C2 C3 C4 C5 -0.2(3)
C3 C4 C5 C6 0.3(3)
C2 C1 C6 C5 -0.6(3)
C2 C1 C6 C7 177.90(18)
C4 C5 C6 C1 0.1(3)
C4 C5 C6 C7 -178.42(16)
C1 C6 C7 C12 27.1(2)
C5 C6 C7 C12 -154.46(17)
C1 C6 C7 C8 -151.16(18)
C5 C6 C7 C8 27.3(2)
C12 C7 C8 C9 -1.9(3)
C6 C7 C8 C9 176.50(16)
C7 C8 C9 C10 0.5(3)
C8 C9 C10 C11 0.8(3)
C8 C9 C10 C13 -178.51(16)
C9 C10 C11 C12 -0.8(3)
C13 C10 C11 C12 178.59(16)
C10 C11 C12 C7 -0.6(3)
C8 C7 C12 C11 1.9(3)
C6 C7 C12 C11 -176.42(16)
C9 C10 C13 O1 168.43(16)
C11 C10 C13 O1 -10.9(2)
C9 C10 C13 C14 -11.3(3)
C11 C10 C13 C14 169.39(17)
O1 C13 C14 C15 -1.6(3)
C10 C13 C14 C15 178.12(16)
C13 C14 C15 O2 1.2(3)
C13 C14 C15 C16 -177.81(17)
O2 C15 C16 C17 -176.7(2)
C14 C15 C16 C17 2.3(3)
O2 C15 C16 O3 3.2(3)
C14 C15 C16 O3 -177.79(16)
O3 C16 C17 C18 -0.5(2)
C15 C16 C17 C18 179.4(2)
C16 C17 C18 C19 0.6(3)
C17 C18 C19 O3 -0.5(3)
C25 C20 C21 C22 0.2(3)
C20 C21 C22 C23 -0.3(3)
C21 C22 C23 C24 0.4(3)
C22 C23 C24 C25 -0.5(3)
C23 C24 C25 C20 0.5(3)
C23 C24 C25 C26 -177.84(18)
C21 C20 C25 C24 -0.4(3)
C21 C20 C25 C26 178.00(17)
C24 C25 C26 C27 -154.95(17)
C20 C25 C26 C27 26.8(2)
C24 C25 C26 C31 27.0(2)
C20 C25 C26 C31 -151.31(17)
C31 C26 C27 C28 1.3(3)
C25 C26 C27 C28 -176.81(16)
C26 C27 C28 C29 -1.2(3)
C27 C28 C29 C30 0.0(3)
C27 C28 C29 C32 177.89(16)
C28 C29 C30 C31 0.9(3)
C32 C29 C30 C31 -176.89(15)
C29 C30 C31 C26 -0.8(3)
C27 C26 C31 C30 -0.4(3)
C25 C26 C31 C30 177.79(15)
C28 C29 C32 O4 -10.3(2)
C30 C29 C32 O4 167.46(15)
C28 C29 C32 C33 169.57(16)
C30 C29 C32 C33 -12.7(3)
O4 C32 C33 C34 -1.4(3)
C29 C32 C33 C34 178.78(15)
C32 C33 C34 O5 -2.8(3)
C32 C33 C34 C35 175.37(16)
O5 C34 C35 C36 1.5(3)
C33 C34 C35 C36 -176.8(2)
O5 C34 C35 O6 178.04(15)
C33 C34 C35 O6 -0.3(3)
O6 C35 C36 C37 -0.1(2)
C34 C35 C36 C37 176.7(2)
C35 C36 C37 C38 0.2(3)
C36 C37 C38 O6 -0.3(3)
C18 C19 O3 C16 0.2(3)
C17 C16 O3 C19 0.2(2)
C15 C16 O3 C19 -179.73(18)
C37 C38 O6 C35 0.2(3)
C36 C35 O6 C38 -0.1(2)
C34 C35 O6 C38 -177.37(17)

loop_
_cod_related_entry_id
_cod_related_entry_database
_cod_related_entry_code
1 ChemSpider 24737112
